data_7135584
loop_
_publ_author_name
'Scott, Kathleen M.'
'Kadakia, Rahul T.'
'Hastings, Christopher D.'
'Barone, Georgia E. F.'
'Reyna, Jackson A.'
'Xiong, Jin'
'Guo, Yisong'
'Que, Emily L.'

_publ_section_title
;
 A responsive Co(II) <sup>19</sup>F PARAShift probe: activation of Fermi
 contact interactions triggered by pH-dependent coordination changes.
;
_journal_issue 25
_journal_name_full 'Chemical communications (Cambridge, England)'
_journal_page_first 6741
_journal_page_last 6745
_journal_paper_doi 10.1039/d6cc00957c
_journal_volume 62
_journal_year 2026
_chemical_formula_moiety 'C19 H26 Co F5 N4 Na O6 S, 1.736(C H4 O), C0.264 H1.042 O0.264'
_chemical_formula_sum 'C21 H34 Co F5 N4 Na O8 S'
_chemical_formula_weight 679.50
_space_group_crystal_system triclinic
_space_group_IT_number 2
_space_group_name_Hall '-P 1'
_space_group_name_H-M_alt 'P -1'
_atom_sites_solution_hydrogens mixed
_atom_sites_solution_primary dual
_audit_creation_date 2020-03-03
_audit_creation_method
;
Olex2 1.3
(compiled 2019.09.11 svn.r3662 for OlexSys, GUI svn.r5938)
;
_audit_update_record
;
2026-02-12 deposited with the CCDC.	2026-03-06 downloaded from the CCDC.
;
_cell_angle_alpha 64.957(4)
_cell_angle_beta 69.304(4)
_cell_angle_gamma 75.254(3)
_cell_formula_units_Z 2
_cell_length_a 10.1113(4)
_cell_length_b 11.8024(5)
_cell_length_c 13.7663(5)
_cell_measurement_reflns_used 16032
_cell_measurement_temperature 100.0(2)
_cell_measurement_theta_max 73.1860
_cell_measurement_theta_min 4.1460
_cell_volume 1381.63(11)
_computing_cell_refinement 'CrysAlisPro 1.171.40.39a (Rigaku OD, 2019)'
_computing_data_collection 'CrysAlisPro 1.171.40.39a (Rigaku OD, 2019)'
_computing_data_reduction 'CrysAlisPro 1.171.40.39a (Rigaku OD, 2019)'
_computing_molecular_graphics 'Olex2 1.3 (Dolomanov et al., 2009)'
_computing_publication_material 'Olex2 1.3 (Dolomanov et al., 2009)'
_computing_structure_refinement 'ShelXL 2018/3 (Sheldrick, 2015)'
_computing_structure_solution 'ShelXT n/a (Sheldrick, 2015)'
_diffrn_ambient_environment N~2~
_diffrn_ambient_temperature 100.0(2)
_diffrn_detector 'CCD plate'
_diffrn_detector_area_resol_mean 5.2940
_diffrn_detector_type AtlasS2
_diffrn_measured_fraction_theta_full 0.997
_diffrn_measured_fraction_theta_max 0.982
_diffrn_measurement_details
;
List of Runs (angles in degrees, time in seconds):

  # Type    Start    End  Width  t~exp~   \w     \q     \k     \f   Frames
#--------------------------------------------------------------------------
  1  \w   -116.00 -17.00   1.00    5.00    --  -41.59 -38.00  30.00   99
  2  \w     81.00 178.00   1.00   18.00    --  107.09  45.00-180.00   97
  3  \w    -66.00  33.00   1.00    5.00    --  -41.59  38.00-150.00   99
  4  \w     31.00 135.00   1.00   18.00    --  107.09 -30.00 120.00  104
  5  \w   -115.00 -13.00   1.00    5.00    --  -41.59 -57.00 -60.00  102
  6  \w     24.00 110.00   1.00   18.00    --  107.09 -94.00 150.00   86
  7  \w      1.00  82.00   1.00    5.00    --   41.59 -99.00 -60.00   81
  8  \w     23.00  98.00   1.00    5.00    --   41.59-125.00-180.00   75
  9  \w     23.00  98.00   1.00    5.00    --   41.59-125.00   0.00   75
 10  \w     35.00 136.00   1.00   18.00    --  107.09 -61.00-180.00  101
 11  \w     35.00 136.00   1.00   18.00    --  107.09 -61.00  30.00  101
 12  \w     31.00 135.00   1.00   18.00    --  107.09 -30.00 -60.00  104
 13  \w     34.00 118.00   1.00   18.00    --  107.09-125.00  90.00   84
 14  \w     34.00 118.00   1.00   18.00    --  107.09-125.00 -30.00   84
 15  \w     79.00 178.00   1.00   18.00    --  107.09  30.00 120.00   99
 16  \w     31.00 135.00   1.00   18.00    --  107.09 -30.00-150.00  104
 17  \w     24.00 110.00   1.00   18.00    --  107.09 -94.00   0.00   86
 18  \w   -118.00  -9.00   1.00    5.00    --  -41.59 -77.00 150.00  109
 19  \w   -118.00  -9.00   1.00    5.00    --  -41.59 -77.00  60.00  109
 20  \w   -115.00 -13.00   1.00    5.00    --  -41.59 -57.00-180.00  102
 21  \w   -118.00  -9.00   1.00    5.00    --  -41.59 -77.00-120.00  109
 22  \w      1.00  82.00   1.00    5.00    --   41.59 -99.00  90.00   81
 23  \w     79.00 178.00   1.00   18.00    --  107.09  30.00  30.00   99
 24  \w     75.00 178.00   1.00   18.00    --  107.09  77.00-180.00  103
 25  \w     79.00 178.00   1.00   18.00    --  107.09  30.00 -60.00   99
 26  \w     75.00 178.00   1.00   18.00    --  107.09  77.00 120.00  103
 27  \w     81.00 178.00   1.00   18.00    --  107.09  45.00  60.00   97
 28  \w     78.00 178.00   1.00   18.00    --  107.09  61.00 -30.00  100
 29  \w     78.00 178.00   1.00   18.00    --  107.09  61.00 -60.00  100
 30  \w     75.00 178.00   1.00   18.00    --  107.09  77.00   0.00  103
 31  \w     78.00 178.00   1.00   18.00    --  107.09  61.00-120.00  100
 32  \w     81.00 178.00   1.00   18.00    --  107.09  45.00-120.00   97
;
_diffrn_measurement_device 'four-circle diffractometer'
_diffrn_measurement_device_type 'SuperNova, Dual, Cu at home/near, AtlasS2'
_diffrn_measurement_method '\w scans'
_diffrn_orient_matrix_type 'CrysAlisPro convention (1999,Acta A55,543-557)'
_diffrn_orient_matrix_UB_11 0.1497073000
_diffrn_orient_matrix_UB_12 -0.0701385000
_diffrn_orient_matrix_UB_13 -0.0324416000
_diffrn_orient_matrix_UB_21 0.0672637000
_diffrn_orient_matrix_UB_22 0.1105354000
_diffrn_orient_matrix_UB_23 -0.0124819000
_diffrn_orient_matrix_UB_31 -0.0018207000
_diffrn_orient_matrix_UB_32 -0.0627953000
_diffrn_orient_matrix_UB_33 0.1238981000
_diffrn_radiation_monochromator mirror
_diffrn_radiation_probe x-ray
_diffrn_radiation_type 'Cu K\a'
_diffrn_radiation_wavelength 1.54184
_diffrn_reflns_av_R_equivalents 0.0683
_diffrn_reflns_av_unetI/netI 0.0388
_diffrn_reflns_Laue_measured_fraction_full 0.997
_diffrn_reflns_Laue_measured_fraction_max 0.982
_diffrn_reflns_limit_h_max 12
_diffrn_reflns_limit_h_min -12
_diffrn_reflns_limit_k_max 14
_diffrn_reflns_limit_k_min -14
_diffrn_reflns_limit_l_max 16
_diffrn_reflns_limit_l_min -16
_diffrn_reflns_number 24532
_diffrn_reflns_point_group_measured_fraction_full 0.997
_diffrn_reflns_point_group_measured_fraction_max 0.982
_diffrn_reflns_theta_full 67.684
_diffrn_reflns_theta_max 73.369
_diffrn_reflns_theta_min 3.692
_diffrn_source 'micro-focus sealed X-ray tube'
_diffrn_source_type 'SuperNova (Cu) X-ray Source'
_exptl_absorpt_coefficient_mu 6.519
_exptl_absorpt_correction_T_max 1.00000
_exptl_absorpt_correction_T_min 0.59085
_exptl_absorpt_correction_type 'gaussian and multi-scan'
_exptl_absorpt_process_details
;
CrysAlisPro 1.171.40.39a (Rigaku Oxford Diffraction, 2019)
Empirical absorption correction using spherical harmonics,
 implemented in SCALE3 ABSPACK scaling algorithm.
;
_exptl_crystal_colour 'clear pink'
_exptl_crystal_colour_lustre clear
_exptl_crystal_colour_primary pink
_exptl_crystal_density_diffrn 1.633
_exptl_crystal_description prism
_exptl_crystal_F_000 702
_exptl_crystal_size_max 0.29
_exptl_crystal_size_mid 0.18
_exptl_crystal_size_min 0.13
_refine_diff_density_max 0.620
_refine_diff_density_min -0.470
_refine_diff_density_rms 0.087
_refine_ls_extinction_method none
_refine_ls_goodness_of_fit_ref 1.038
_refine_ls_hydrogen_treatment mixed
_refine_ls_matrix_type full
_refine_ls_number_parameters 402
_refine_ls_number_reflns 5464
_refine_ls_number_restraints 39
_refine_ls_restrained_S_all 1.037
_refine_ls_R_factor_all 0.0510
_refine_ls_R_factor_gt 0.0482
_refine_ls_shift/su_max 0.001
_refine_ls_shift/su_mean 0.000
_refine_ls_structure_factor_coef Fsqd
_refine_ls_weighting_details 'w=1/[\s^2^(Fo^2^)+(0.0897P)^2^+0.6473P] where P=(Fo^2^+2Fc^2^)/3'
_refine_ls_weighting_scheme calc
_refine_ls_wR_factor_gt 0.1292
_refine_ls_wR_factor_ref 0.1314
_reflns_Friedel_coverage 0.000
_reflns_number_gt 5125
_reflns_number_total 5464
_reflns_threshold_expression 'I > 2\s(I)'
_cod_data_source_file d6cc00957c2.cif
_cod_data_source_block co-sf5-deprovl
_cod_depositor_comments 'Adding full bibliography for 7135583--7135584.cif.'
_cod_database_code 7135584
_shelx_shelxl_version_number 2018/3
_chemical_oxdiff_formula 'C24 H28 N4 O4 F5 S Co Na'
_shelx_space_group_comment
;
The symmetry employed for this shelxl refinement is uniquely defined
by the following loop, which should always be used as a source of
symmetry information in preference to the above space-group names.
They are only intended as comments.
;
_shelx_estimated_absorpt_t_max 0.484
_shelx_estimated_absorpt_t_min 0.254
_reflns_odcompleteness_completeness 99.84
_reflns_odcompleteness_iscentric 1
_reflns_odcompleteness_theta 66.97
_olex2_refinement_description
;
1. Fixed Uiso
 At 1.2 times of:
  All C(H) groups, All C(H,H) groups
 At 1.5 times of:
  All C(H,H,H) groups, All O(H) groups
2. Restrained distances
 O6-H6
 0.85 with sigma of 0.01
 C19-H6
 1.891598 with sigma of 0.02
 Na1-H6
 2.998302 with sigma of 0.02
3. Uiso/Uaniso restraints and constraints
O8 \\sim O8A \\sim C21 \\sim C21A: within 2A with sigma of 0.01 and sigma for
terminal atoms of 0.02 within 2A
4. Others
 Sof(O8A)=Sof(C21A)=Sof(H21D)=Sof(H21E)=Sof(H21F)=1-FVAR(1)
 Sof(O8)=Sof(H8)=Sof(C21)=Sof(H21A)=Sof(H21B)=Sof(H21C)=FVAR(1)
 Fixed Sof: H8AA(0.25)
5.a Secondary CH2 refined with riding coordinates:
 C1(H1A,H1B), C2(H2A,H2B), C3(H3A,H3B), C5(H5A,H5B), C6(H6A,H6B), C7(H7A,H7B),
 C8(H8A,H8B), C9(H9A,H9B), C11(H11A,H11B)
5.b Aromatic/amide H refined with riding coordinates:
 C14(H14), C15(H15), C17(H17), C18(H18)
5.c Idealised Me refined as rotating group:
 C19(H19A,H19B,H19C), C20(H20A,H20B,H20C), C21(H21A,H21B,H21C), C21A(H21D,H21E,
 H21F)
5.d Idealised tetrahedral OH refined as rotating group:
 O8(H8), O8A(H8AA)
;
_olex2_submission_special_instructions 'No special instructions were received'
_oxdiff_exptl_absorpt_empirical_details
;
Empirical correction (ABSPACK) includes:
- Absorption correction using spherical harmonics
- Frame scaling
- Detector area scaling
;
_oxdiff_exptl_absorpt_empirical_full_max 2.373
_oxdiff_exptl_absorpt_empirical_full_min 0.361

loop_
_space_group_symop_operation_xyz
'x, y, z'
'-x, -y, -z'

loop_
_atom_site_label
_atom_site_type_symbol
_atom_site_fract_x
_atom_site_fract_y
_atom_site_fract_z
_atom_site_U_iso_or_equiv
_atom_site_adp_type
_atom_site_occupancy
_atom_site_site_symmetry_order
_atom_site_calc_flag
_atom_site_refinement_flags_posn
_atom_site_refinement_flags_adp
_atom_site_refinement_flags_occupancy
_atom_site_disorder_assembly
_atom_site_disorder_group
Co1 Co 0.76035(4) 0.77391(4) 0.37824(3) 0.01352(13) Uani 1 1 d . . . . .
S1 S 0.11773(7) 0.69554(6) 0.86731(5) 0.02295(17) Uani 1 1 d . . . . .
Na1 Na 0.17008(10) 1.05473(10) 0.43026(9) 0.0204(2) Uani 1 1 d D . . . .
F1 F 0.0031(2) 0.65531(18) 0.98661(15) 0.0366(4) Uani 1 1 d . . . . .
F2 F 0.06423(19) 0.59695(16) 0.84374(14) 0.0290(4) Uani 1 1 d . . . . .
F3 F -0.00264(19) 0.80061(17) 0.82224(16) 0.0357(4) Uani 1 1 d . . . . .
F4 F 0.1593(2) 0.7907(2) 0.90359(16) 0.0402(5) Uani 1 1 d . . . . .
F5 F 0.2267(2) 0.58681(19) 0.92434(14) 0.0372(4) Uani 1 1 d . . . . .
O1 O 0.7613(2) 0.63313(19) 0.54022(17) 0.0260(4) Uani 1 1 d . . . . .
O2 O 0.6547(3) 0.4593(2) 0.6548(2) 0.0515(7) Uani 1 1 d . . . . .
O3 O 0.84707(19) 0.88463(18) 0.41621(16) 0.0201(4) Uani 1 1 d . . . . .
O4 O 1.0473(2) 0.9238(2) 0.42049(17) 0.0259(4) Uani 1 1 d . . . . .
O5 O 0.39354(19) 1.01191(17) 0.33325(16) 0.0210(4) Uani 1 1 d . . . . .
O6 O 0.1648(2) 1.27663(19) 0.33336(17) 0.0259(4) Uani 1 1 d D . . . .
H6 H 0.166(4) 1.3270(18) 0.3634(15) 0.039 Uiso 1 1 d D U . . .
O7 O 0.5910(6) 0.2987(4) 0.8660(3) 0.0949(16) Uani 1 1 d . . . . .
O8 O 0.6880(6) 0.0590(5) 0.9450(3) 0.0588(15) Uani 0.736(13) 1 d . U P A 1
H8 H 0.646061 0.129239 0.912893 0.088 Uiso 0.736(13) 1 calc R U P A 1
N1 N 0.7763(2) 0.6007(2) 0.3553(2) 0.0229(5) Uani 1 1 d . . . . .
N2 N 0.9808(2) 0.7631(2) 0.2755(2) 0.0213(5) Uani 1 1 d . . . . .
N3 N 0.7225(2) 0.8522(2) 0.21828(18) 0.0208(5) Uani 1 1 d . . . . .
N4 N 0.5482(2) 0.8478(2) 0.41874(17) 0.0154(4) Uani 1 1 d . . . . .
C1 C 0.9279(3) 0.5454(3) 0.3434(3) 0.0271(6) Uani 1 1 d . . . . .
H1A H 0.945747 0.472301 0.320926 0.033 Uiso 1 1 calc R U . . .
H1B H 0.948232 0.515006 0.416285 0.033 Uiso 1 1 calc R U . . .
C2 C 1.0272(3) 0.6431(3) 0.2559(3) 0.0273(6) Uani 1 1 d . . . . .
H2A H 1.126133 0.611367 0.260777 0.033 Uiso 1 1 calc R U . . .
H2B H 1.025326 0.657324 0.180185 0.033 Uiso 1 1 calc R U . . .
C3 C 1.0662(3) 0.7827(3) 0.3327(2) 0.0231(6) Uani 1 1 d . . . . .
H3A H 1.153973 0.817597 0.277478 0.028 Uiso 1 1 calc R U . . .
H3B H 1.094473 0.700749 0.387493 0.028 Uiso 1 1 calc R U . . .
C4 C 0.9820(3) 0.8729(2) 0.3928(2) 0.0191(5) Uani 1 1 d . . . . .
C5 C 0.9754(3) 0.8750(3) 0.1705(3) 0.0290(6) Uani 1 1 d . . . . .
H5A H 1.067768 0.873256 0.113015 0.035 Uiso 1 1 calc R U . . .
H5B H 0.960553 0.952997 0.185351 0.035 Uiso 1 1 calc R U . . .
C6 C 0.8562(3) 0.8770(3) 0.1260(3) 0.0303(6) Uani 1 1 d . . . . .
H6A H 0.841679 0.960226 0.067126 0.036 Uiso 1 1 calc R U . . .
H6B H 0.882858 0.811946 0.092530 0.036 Uiso 1 1 calc R U . . .
C7 C 0.6512(3) 0.7559(3) 0.2179(3) 0.0273(6) Uani 1 1 d . . . . .
H7A H 0.645274 0.778310 0.141530 0.033 Uiso 1 1 calc R U . . .
H7B H 0.552887 0.756177 0.268094 0.033 Uiso 1 1 calc R U . . .
C8 C 0.7316(3) 0.6252(3) 0.2559(3) 0.0304(7) Uani 1 1 d . . . . .
H8A H 0.669956 0.561683 0.274178 0.036 Uiso 1 1 calc R U . . .
H8B H 0.816738 0.616802 0.194426 0.036 Uiso 1 1 calc R U . . .
C9 C 0.6826(3) 0.5265(3) 0.4612(3) 0.0307(7) Uani 1 1 d . . . . .
H9A H 0.703927 0.436684 0.469826 0.037 Uiso 1 1 calc R U . . .
H9B H 0.582262 0.554936 0.459393 0.037 Uiso 1 1 calc R U . . .
C10 C 0.7011(3) 0.5395(3) 0.5613(3) 0.0305(7) Uani 1 1 d . . . . .
C11 C 0.6227(3) 0.9660(3) 0.2199(2) 0.0238(6) Uani 1 1 d . . . . .
H11A H 0.576535 0.994523 0.159494 0.029 Uiso 1 1 calc R U . . .
H11B H 0.675511 1.034015 0.205845 0.029 Uiso 1 1 calc R U . . .
C12 C 0.5088(3) 0.9416(2) 0.3320(2) 0.0168(5) Uani 1 1 d . . . . .
C13 C 0.4450(3) 0.8144(2) 0.5235(2) 0.0155(5) Uani 1 1 d . . . . .
C14 C 0.4800(3) 0.7954(3) 0.6192(2) 0.0201(5) Uani 1 1 d . . . . .
H14 H 0.572191 0.808511 0.612624 0.024 Uiso 1 1 calc R U . . .
C15 C 0.3826(3) 0.7579(3) 0.7232(2) 0.0207(5) Uani 1 1 d . . . . .
H15 H 0.408205 0.743584 0.787955 0.025 Uiso 1 1 calc R U . . .
C16 C 0.2466(3) 0.7412(2) 0.7326(2) 0.0179(5) Uani 1 1 d . . . . .
C17 C 0.2082(3) 0.7598(2) 0.6390(2) 0.0174(5) Uani 1 1 d . . . . .
H17 H 0.115125 0.748521 0.645869 0.021 Uiso 1 1 calc R U . . .
C18 C 0.3079(3) 0.7949(2) 0.5355(2) 0.0167(5) Uani 1 1 d . . . . .
H18 H 0.283068 0.806126 0.471302 0.020 Uiso 1 1 calc R U . . .
C19 C 0.2486(3) 1.3283(3) 0.2197(3) 0.0332(7) Uani 1 1 d D . . . .
H19A H 0.189371 1.395321 0.175811 0.050 Uiso 1 1 calc R U . . .
H19B H 0.285202 1.261808 0.188675 0.050 Uiso 1 1 calc R U . . .
H19C H 0.328660 1.363139 0.217076 0.050 Uiso 1 1 calc R U . . .
C20 C 0.5456(6) 0.3551(6) 0.9434(4) 0.0711(14) Uani 1 1 d . . . . .
H20A H 0.617686 0.405820 0.930366 0.107 Uiso 1 1 calc R U . . .
H20B H 0.531005 0.290142 1.018684 0.107 Uiso 1 1 calc R U . . .
H20C H 0.455735 0.409549 0.936366 0.107 Uiso 1 1 calc R U . . .
C21 C 0.6858(10) -0.0280(13) 0.9010(7) 0.053(2) Uani 0.736(13) 1 d . U P A 1
H21A H 0.700521 0.013781 0.820119 0.080 Uiso 0.736(13) 1 calc R U P A 1
H21B H 0.593495 -0.060641 0.935836 0.080 Uiso 0.736(13) 1 calc R U P A 1
H21C H 0.761933 -0.097787 0.916285 0.080 Uiso 0.736(13) 1 calc R U P A 1
H7 H 0.617(7) 0.363(7) 0.796(6) 0.11(2) Uiso 1 1 d . . . . .
O8A O 0.6040(19) 0.0322(13) 0.9518(10) 0.056(4) Uani 0.264(13) 1 d . U P A 2
H8AA H 0.520617 0.013558 0.974963 0.085 Uiso 0.25 1 calc R U P A 2
C21A C 0.699(5) -0.040(5) 0.877(3) 0.077(8) Uani 0.264(13) 1 d . U P A 2
H21D H 0.668633 -0.009549 0.809296 0.116 Uiso 0.264(13) 1 calc R U P A 2
H21E H 0.690330 -0.129784 0.917402 0.116 Uiso 0.264(13) 1 calc R U P A 2
H21F H 0.797838 -0.025630 0.857431 0.116 Uiso 0.264(13) 1 calc R U P A 2

loop_
_atom_site_aniso_label
_atom_site_aniso_U_11
_atom_site_aniso_U_22
_atom_site_aniso_U_33
_atom_site_aniso_U_23
_atom_site_aniso_U_13
_atom_site_aniso_U_12
Co1 0.01272(19) 0.0138(2) 0.0134(2) -0.00626(16) -0.00077(15) -0.00265(13)
S1 0.0270(3) 0.0233(3) 0.0152(3) -0.0098(3) 0.0047(2) -0.0082(3)
Na1 0.0169(5) 0.0228(5) 0.0231(5) -0.0122(4) -0.0015(4) -0.0045(4)
F1 0.0445(10) 0.0380(10) 0.0210(9) -0.0142(8) 0.0118(8) -0.0188(8)
F2 0.0355(9) 0.0288(9) 0.0208(8) -0.0110(7) 0.0048(7) -0.0157(7)
F3 0.0267(9) 0.0300(9) 0.0332(10) -0.0110(8) 0.0080(7) 0.0002(7)
F4 0.0494(11) 0.0491(12) 0.0271(10) -0.0265(9) 0.0124(8) -0.0255(9)
F5 0.0413(10) 0.0433(11) 0.0157(9) -0.0030(8) -0.0049(7) -0.0049(8)
O1 0.0272(10) 0.0240(10) 0.0190(10) -0.0056(8) -0.0039(8) 0.0019(8)
O2 0.0588(16) 0.0260(12) 0.0335(14) 0.0056(10) 0.0058(12) -0.0020(11)
O3 0.0172(8) 0.0248(9) 0.0229(10) -0.0158(8) -0.0001(7) -0.0056(7)
O4 0.0231(9) 0.0322(11) 0.0292(11) -0.0166(9) -0.0045(8) -0.0095(8)
O5 0.0182(8) 0.0193(9) 0.0206(10) -0.0058(8) -0.0029(7) -0.0004(7)
O6 0.0282(10) 0.0254(10) 0.0214(10) -0.0085(8) -0.0065(8) -0.0002(8)
O7 0.173(5) 0.078(3) 0.0335(18) -0.0036(18) -0.024(2) -0.052(3)
O8 0.050(3) 0.088(3) 0.033(2) -0.017(2) -0.0068(18) -0.015(2)
N1 0.0233(11) 0.0203(11) 0.0291(13) -0.0142(10) -0.0034(9) -0.0056(9)
N2 0.0150(10) 0.0267(12) 0.0238(12) -0.0165(10) 0.0022(9) -0.0035(8)
N3 0.0203(10) 0.0257(12) 0.0126(11) -0.0084(9) -0.0004(8) -0.0002(9)
N4 0.0144(9) 0.0194(10) 0.0122(10) -0.0076(8) -0.0003(8) -0.0035(8)
C1 0.0290(14) 0.0212(13) 0.0322(16) -0.0170(12) -0.0044(12) 0.0018(11)
C2 0.0208(12) 0.0324(15) 0.0356(17) -0.0260(13) -0.0032(12) 0.0025(11)
C3 0.0155(11) 0.0286(14) 0.0287(15) -0.0169(12) -0.0039(10) -0.0007(10)
C4 0.0210(12) 0.0192(12) 0.0164(13) -0.0066(10) -0.0027(10) -0.0051(10)
C5 0.0256(14) 0.0364(16) 0.0211(15) -0.0116(13) 0.0043(11) -0.0112(12)
C6 0.0272(14) 0.0364(16) 0.0197(14) -0.0106(13) 0.0020(12) -0.0032(12)
C7 0.0288(14) 0.0351(16) 0.0238(15) -0.0180(13) -0.0068(12) -0.0016(12)
C8 0.0257(14) 0.0389(17) 0.0374(18) -0.0264(14) -0.0063(12) -0.0037(12)
C9 0.0242(13) 0.0187(13) 0.0431(19) -0.0090(13) -0.0019(13) -0.0078(11)
C10 0.0255(14) 0.0204(13) 0.0284(16) -0.0043(12) 0.0024(12) 0.0027(11)
C11 0.0241(13) 0.0229(13) 0.0154(13) -0.0041(11) -0.0009(10) -0.0002(10)
C12 0.0195(11) 0.0154(11) 0.0147(12) -0.0055(10) -0.0026(10) -0.0042(9)
C13 0.0178(11) 0.0154(11) 0.0139(12) -0.0076(9) -0.0014(9) -0.0033(9)
C14 0.0180(11) 0.0264(13) 0.0191(13) -0.0115(11) -0.0043(10) -0.0039(10)
C15 0.0234(12) 0.0286(14) 0.0122(12) -0.0110(11) -0.0027(10) -0.0038(10)
C16 0.0213(12) 0.0175(12) 0.0128(12) -0.0070(10) 0.0007(10) -0.0042(9)
C17 0.0165(11) 0.0150(11) 0.0191(13) -0.0069(10) -0.0013(10) -0.0035(9)
C18 0.0203(12) 0.0152(11) 0.0154(12) -0.0054(10) -0.0048(10) -0.0041(9)
C19 0.0316(15) 0.0399(17) 0.0207(15) -0.0061(13) -0.0050(12) -0.0048(13)
C20 0.080(3) 0.091(4) 0.037(2) -0.020(2) -0.003(2) -0.026(3)
C21 0.039(3) 0.103(5) 0.024(4) -0.023(3) -0.009(3) -0.020(4)
O8A 0.065(8) 0.064(7) 0.038(6) -0.020(5) -0.013(5) -0.002(6)
C21A 0.076(10) 0.086(10) 0.050(11) -0.020(10) 0.000(9) -0.010(9)

loop_
_atom_type_symbol
_atom_type_description
_atom_type_scat_dispersion_real
_atom_type_scat_dispersion_imag
_atom_type_scat_source
C C 0.0181 0.0091 'International Tables Vol C Tables 4.2.6.8 and 6.1.1.4'
H H 0.0000 0.0000 'International Tables Vol C Tables 4.2.6.8 and 6.1.1.4'
Co Co -2.3653 3.6143 'International Tables Vol C Tables 4.2.6.8 and 6.1.1.4'
F F 0.0727 0.0534 'International Tables Vol C Tables 4.2.6.8 and 6.1.1.4'
N N 0.0311 0.0180 'International Tables Vol C Tables 4.2.6.8 and 6.1.1.4'
Na Na 0.1353 0.1239 'International Tables Vol C Tables 4.2.6.8 and 6.1.1.4'
O O 0.0492 0.0322 'International Tables Vol C Tables 4.2.6.8 and 6.1.1.4'
S S 0.3331 0.5567 'International Tables Vol C Tables 4.2.6.8 and 6.1.1.4'

loop_
_geom_angle_atom_site_label_1
_geom_angle_atom_site_label_2
_geom_angle_atom_site_label_3
_geom_angle
_geom_angle_site_symmetry_1
_geom_angle_site_symmetry_3
_geom_angle_publ_flag
O1 Co1 N1 77.02(9) . . ?
O1 Co1 N2 105.34(8) . . ?
O3 Co1 O1 87.49(8) . . ?
O3 Co1 N1 148.76(8) . . ?
O3 Co1 N2 78.13(8) . . ?
O3 Co1 N3 116.64(9) . . ?
O3 Co1 N4 99.34(8) . . ?
N1 Co1 N2 80.06(9) . . ?
N3 Co1 O1 155.87(9) . . ?
N3 Co1 N1 81.47(9) . . ?
N3 Co1 N2 81.29(9) . . ?
N4 Co1 O1 97.42(8) . . ?
N4 Co1 N1 109.36(9) . . ?
N4 Co1 N2 156.91(9) . . ?
N4 Co1 N3 79.45(8) . . ?
F1 S1 F4 86.91(10) . . ?
F1 S1 C16 179.85(15) . . ?
F2 S1 F1 87.04(9) . . ?
F2 S1 F3 90.00(11) . . ?
F2 S1 F4 173.95(9) . . ?
F2 S1 F5 89.87(11) . . ?
F2 S1 C16 92.96(10) . . ?
F3 S1 F1 87.31(10) . . ?
F3 S1 F4 89.63(12) . . ?
F3 S1 C16 92.53(11) . . ?
F4 S1 C16 93.09(11) . . ?
F5 S1 F1 86.94(11) . . ?
F5 S1 F3 174.25(10) . . ?
F5 S1 F4 89.89(12) . . ?
F5 S1 C16 93.22(11) . . ?
O3 Na1 Na1 90.66(6) 2_676 2_576 ?
O3 Na1 O4 53.60(6) 2_676 2_676 ?
O3 Na1 C4 27.70(7) 2_676 2_676 ?
O4 Na1 Na1 43.42(6) 1_455 2_576 ?
O4 Na1 Na1 39.55(5) 2_676 2_576 ?
O4 Na1 O3 131.20(8) 1_455 2_676 ?
O4 Na1 O4 82.96(8) 1_455 2_676 ?
O4 Na1 O6 127.34(9) 1_455 . ?
O4 Na1 C4 109.08(8) 1_455 2_676 ?
O4 Na1 C4 26.76(7) 2_676 2_676 ?
O5 Na1 Na1 144.79(7) . 2_576 ?
O5 Na1 O3 114.09(7) . 2_676 ?
O5 Na1 O4 164.49(9) . 2_676 ?
O5 Na1 O4 103.50(8) . 1_455 ?
O5 Na1 O6 94.14(8) . . ?
O5 Na1 C4 141.78(9) . 2_676 ?
O6 Na1 Na1 115.10(7) . 2_576 ?
O6 Na1 O3 80.90(7) . 2_676 ?
O6 Na1 O4 92.90(8) . 2_676 ?
O6 Na1 C4 81.78(8) . 2_676 ?
C4 Na1 Na1 65.88(6) 2_676 2_576 ?
C10 O1 Co1 111.6(2) . . ?
Co1 O3 Na1 141.61(9) . 2_676 ?
C4 O3 Co1 117.61(17) . . ?
C4 O3 Na1 89.01(15) . 2_676 ?
Na1 O4 Na1 97.04(8) 1_655 2_676 ?
C4 O4 Na1 166.2(2) . 1_655 ?
C4 O4 Na1 88.84(16) . 2_676 ?
C12 O5 Na1 147.76(18) . . ?
Na1 O6 H6 122.9(15) . . ?
C19 O6 Na1 120.81(19) . . ?
C19 O6 H6 104.6(14) . . ?
C20 O7 H7 106(4) . . ?
C21 O8 H8 109.5 . . ?
C1 N1 Co1 105.51(16) . . ?
C8 N1 Co1 110.80(18) . . ?
C8 N1 C1 112.1(2) . . ?
C9 N1 Co1 102.37(17) . . ?
C9 N1 C1 111.5(2) . . ?
C9 N1 C8 113.8(2) . . ?
C2 N2 Co1 111.86(17) . . ?
C2 N2 C5 112.5(2) . . ?
C3 N2 Co1 106.16(16) . . ?
C3 N2 C2 113.5(2) . . ?
C3 N2 C5 110.0(2) . . ?
C5 N2 Co1 102.06(16) . . ?
C6 N3 Co1 112.14(18) . . ?
C6 N3 C7 111.5(2) . . ?
C7 N3 Co1 104.49(17) . . ?
C11 N3 Co1 103.89(16) . . ?
C11 N3 C6 113.6(2) . . ?
C11 N3 C7 110.6(2) . . ?
C12 N4 Co1 113.51(16) . . ?
C12 N4 C13 117.8(2) . . ?
C13 N4 Co1 128.65(16) . . ?
N1 C1 H1A 109.5 . . ?
N1 C1 H1B 109.5 . . ?
N1 C1 C2 110.8(2) . . ?
H1A C1 H1B 108.1 . . ?
C2 C1 H1A 109.5 . . ?
C2 C1 H1B 109.5 . . ?
N2 C2 C1 109.7(2) . . ?
N2 C2 H2A 109.7 . . ?
N2 C2 H2B 109.7 . . ?
C1 C2 H2A 109.7 . . ?
C1 C2 H2B 109.7 . . ?
H2A C2 H2B 108.2 . . ?
N2 C3 H3A 109.5 . . ?
N2 C3 H3B 109.5 . . ?
N2 C3 C4 110.9(2) . . ?
H3A C3 H3B 108.1 . . ?
C4 C3 H3A 109.5 . . ?
C4 C3 H3B 109.5 . . ?
O3 C4 Na1 63.29(14) . 2_676 ?
O3 C4 C3 116.8(2) . . ?
O4 C4 Na1 64.39(15) . 2_676 ?
O4 C4 O3 124.4(2) . . ?
O4 C4 C3 118.7(2) . . ?
C3 C4 Na1 157.20(19) . 2_676 ?
N2 C5 H5A 109.3 . . ?
N2 C5 H5B 109.3 . . ?
N2 C5 C6 111.8(2) . . ?
H5A C5 H5B 107.9 . . ?
C6 C5 H5A 109.3 . . ?
C6 C5 H5B 109.3 . . ?
N3 C6 C5 109.8(2) . . ?
N3 C6 H6A 109.7 . . ?
N3 C6 H6B 109.7 . . ?
C5 C6 H6A 109.7 . . ?
C5 C6 H6B 109.7 . . ?
H6A C6 H6B 108.2 . . ?
N3 C7 H7A 109.3 . . ?
N3 C7 H7B 109.3 . . ?
N3 C7 C8 111.5(2) . . ?
H7A C7 H7B 108.0 . . ?
C8 C7 H7A 109.3 . . ?
C8 C7 H7B 109.3 . . ?
N1 C8 C7 111.2(2) . . ?
N1 C8 H8A 109.4 . . ?
N1 C8 H8B 109.4 . . ?
C7 C8 H8A 109.4 . . ?
C7 C8 H8B 109.4 . . ?
H8A C8 H8B 108.0 . . ?
N1 C9 H9A 109.2 . . ?
N1 C9 H9B 109.2 . . ?
N1 C9 C10 112.0(2) . . ?
H9A C9 H9B 107.9 . . ?
C10 C9 H9A 109.2 . . ?
C10 C9 H9B 109.2 . . ?
O1 C10 C9 116.3(3) . . ?
O2 C10 O1 126.5(3) . . ?
O2 C10 C9 117.2(3) . . ?
N3 C11 H11A 109.4 . . ?
N3 C11 H11B 109.4 . . ?
N3 C11 C12 111.1(2) . . ?
H11A C11 H11B 108.0 . . ?
C12 C11 H11A 109.4 . . ?
C12 C11 H11B 109.4 . . ?
O5 C12 N4 127.9(2) . . ?
O5 C12 C11 117.2(2) . . ?
N4 C12 C11 114.8(2) . . ?
C14 C13 N4 119.8(2) . . ?
C14 C13 C18 118.4(2) . . ?
C18 C13 N4 121.7(2) . . ?
C13 C14 H14 119.5 . . ?
C15 C14 C13 120.9(2) . . ?
C15 C14 H14 119.5 . . ?
C14 C15 H15 120.2 . . ?
C14 C15 C16 119.5(2) . . ?
C16 C15 H15 120.2 . . ?
C15 C16 S1 119.9(2) . . ?
C17 C16 S1 119.13(19) . . ?
C17 C16 C15 120.9(2) . . ?
C16 C17 H17 120.6 . . ?
C18 C17 C16 118.9(2) . . ?
C18 C17 H17 120.6 . . ?
C13 C18 H18 119.3 . . ?
C17 C18 C13 121.3(2) . . ?
C17 C18 H18 119.3 . . ?
O6 C19 H19A 109.5 . . ?
O6 C19 H19B 109.5 . . ?
O6 C19 H19C 109.5 . . ?
H19A C19 H19B 109.5 . . ?
H19A C19 H19C 109.5 . . ?
H19B C19 H19C 109.5 . . ?
O7 C20 H20A 109.5 . . ?
O7 C20 H20B 109.5 . . ?
O7 C20 H20C 109.5 . . ?
H20A C20 H20B 109.5 . . ?
H20A C20 H20C 109.5 . . ?
H20B C20 H20C 109.5 . . ?
O8 C21 H21A 109.5 . . ?
O8 C21 H21B 109.5 . . ?
O8 C21 H21C 109.5 . . ?
H21A C21 H21B 109.5 . . ?
H21A C21 H21C 109.5 . . ?
H21B C21 H21C 109.5 . . ?
C21A O8A H8AA 109.5 . . ?
O8A C21A H21D 109.5 . . ?
O8A C21A H21E 109.5 . . ?
O8A C21A H21F 109.5 . . ?
H21D C21A H21E 109.5 . . ?
H21D C21A H21F 109.5 . . ?
H21E C21A H21F 109.5 . . ?

loop_
_geom_bond_atom_site_label_1
_geom_bond_atom_site_label_2
_geom_bond_distance
_geom_bond_site_symmetry_2
_geom_bond_publ_flag
Co1 O1 2.145(2) . ?
Co1 O3 2.0581(18) . ?
Co1 N1 2.156(2) . ?
Co1 N2 2.183(2) . ?
Co1 N3 2.131(2) . ?
Co1 N4 2.070(2) . ?
S1 F1 1.5940(18) . ?
S1 F2 1.5862(17) . ?
S1 F3 1.587(2) . ?
S1 F4 1.5976(19) . ?
S1 F5 1.586(2) . ?
S1 C16 1.797(3) . ?
Na1 Na1 3.561(2) 2_576 ?
Na1 O3 2.443(2) 2_676 ?
Na1 O4 2.284(2) 1_455 ?
Na1 O4 2.466(2) 2_676 ?
Na1 O5 2.236(2) . ?
Na1 O6 2.380(2) . ?
Na1 C4 2.734(3) 2_676 ?
O1 C10 1.273(4) . ?
O2 C10 1.240(4) . ?
O3 C4 1.271(3) . ?
O4 C4 1.232(3) . ?
O5 C12 1.246(3) . ?
O6 H6 0.862(9) . ?
O6 C19 1.434(4) . ?
O7 C20 1.374(7) . ?
O7 H7 0.93(8) . ?
O8 H8 0.8400 . ?
O8 C21 1.404(13) . ?
N1 C1 1.486(4) . ?
N1 C8 1.482(4) . ?
N1 C9 1.468(4) . ?
N2 C2 1.482(3) . ?
N2 C3 1.468(3) . ?
N2 C5 1.496(4) . ?
N3 C6 1.483(4) . ?
N3 C7 1.496(4) . ?
N3 C11 1.464(3) . ?
N4 C12 1.343(3) . ?
N4 C13 1.410(3) . ?
C1 H1A 0.9900 . ?
C1 H1B 0.9900 . ?
C1 C2 1.532(4) . ?
C2 H2A 0.9900 . ?
C2 H2B 0.9900 . ?
C3 H3A 0.9900 . ?
C3 H3B 0.9900 . ?
C3 C4 1.526(4) . ?
C5 H5A 0.9900 . ?
C5 H5B 0.9900 . ?
C5 C6 1.524(4) . ?
C6 H6A 0.9900 . ?
C6 H6B 0.9900 . ?
C7 H7A 0.9900 . ?
C7 H7B 0.9900 . ?
C7 C8 1.514(4) . ?
C8 H8A 0.9900 . ?
C8 H8B 0.9900 . ?
C9 H9A 0.9900 . ?
C9 H9B 0.9900 . ?
C9 C10 1.528(5) . ?
C11 H11A 0.9900 . ?
C11 H11B 0.9900 . ?
C11 C12 1.526(4) . ?
C13 C14 1.397(4) . ?
C13 C18 1.403(3) . ?
C14 H14 0.9500 . ?
C14 C15 1.380(4) . ?
C15 H15 0.9500 . ?
C15 C16 1.392(4) . ?
C16 C17 1.391(4) . ?
C17 H17 0.9500 . ?
C17 C18 1.384(4) . ?
C18 H18 0.9500 . ?
C19 H19A 0.9800 . ?
C19 H19B 0.9800 . ?
C19 H19C 0.9800 . ?
C20 H20A 0.9800 . ?
C20 H20B 0.9800 . ?
C20 H20C 0.9800 . ?
C21 H21A 0.9800 . ?
C21 H21B 0.9800 . ?
C21 H21C 0.9800 . ?
O8A H8AA 0.8400 . ?
O8A C21A 1.52(4) . ?
C21A H21D 0.9800 . ?
C21A H21E 0.9800 . ?
C21A H21F 0.9800 . ?

loop_
_geom_hbond_atom_site_label_D
_geom_hbond_atom_site_label_H
_geom_hbond_atom_site_label_A
_geom_hbond_distance_DH
_geom_hbond_distance_HA
_geom_hbond_distance_DA
_geom_hbond_angle_DHA
_geom_hbond_site_symmetry_A
_geom_hbond_publ_flag
O6 H6 O1 0.862(9) 1.976(19) 2.760(3) 151(3) 2_676 yes
O8 H8 O7 0.84 1.82 2.624(7) 158.9 . yes
O7 H7 O2 0.93(8) 1.75(8) 2.664(4) 166(6) . yes
O8A H8AA O8A 0.84 1.37 2.18(4) 159.5 2_657 yes

loop_
_geom_torsion_atom_site_label_1
_geom_torsion_atom_site_label_2
_geom_torsion_atom_site_label_3
_geom_torsion_atom_site_label_4
_geom_torsion
_geom_torsion_site_symmetry_1
_geom_torsion_site_symmetry_2
_geom_torsion_site_symmetry_3
_geom_torsion_site_symmetry_4
_geom_torsion_publ_flag
Co1 O1 C10 O2 -161.4(3) . . . . ?
Co1 O1 C10 C9 17.5(3) . . . . ?
Co1 O3 C4 Na1 -151.12(16) . . . 2_676 ?
Co1 O3 C4 O4 -172.6(2) . . . . ?
Co1 O3 C4 C3 3.3(3) . . . . ?
Co1 N1 C1 C2 -50.4(3) . . . . ?
Co1 N1 C8 C7 -15.4(3) . . . . ?
Co1 N1 C9 C10 -41.7(2) . . . . ?
Co1 N2 C2 C1 -19.0(3) . . . . ?
Co1 N2 C3 C4 -33.1(3) . . . . ?
Co1 N2 C5 C6 -51.3(3) . . . . ?
Co1 N3 C6 C5 -16.2(3) . . . . ?
Co1 N3 C7 C8 -49.1(3) . . . . ?
Co1 N3 C11 C12 -42.0(2) . . . . ?
Co1 N4 C12 O5 -172.0(2) . . . . ?
Co1 N4 C12 C11 5.7(3) . . . . ?
Co1 N4 C13 C14 43.8(3) . . . . ?
Co1 N4 C13 C18 -133.9(2) . . . . ?
S1 C16 C17 C18 -179.99(19) . . . . ?
Na1 O3 C4 O4 -21.5(3) 2_676 . . . ?
Na1 O3 C4 C3 154.4(2) 2_676 . . . ?
Na1 O4 C4 Na1 -115.5(8) 1_655 . . 2_676 ?
Na1 O4 C4 O3 21.3(3) 2_676 . . . ?
Na1 O4 C4 O3 -94.2(8) 1_655 . . . ?
Na1 O4 C4 C3 -154.6(2) 2_676 . . . ?
Na1 O4 C4 C3 89.9(8) 1_655 . . . ?
Na1 O5 C12 N4 -9.0(5) . . . . ?
Na1 O5 C12 C11 173.3(2) . . . . ?
F2 S1 C16 C15 -137.3(2) . . . . ?
F2 S1 C16 C17 42.9(2) . . . . ?
F3 S1 C16 C15 132.5(2) . . . . ?
F3 S1 C16 C17 -47.3(2) . . . . ?
F4 S1 C16 C15 42.8(2) . . . . ?
F4 S1 C16 C17 -137.0(2) . . . . ?
F5 S1 C16 C15 -47.3(2) . . . . ?
F5 S1 C16 C17 132.9(2) . . . . ?
N1 C1 C2 N2 47.0(3) . . . . ?
N1 C9 C10 O1 17.9(4) . . . . ?
N1 C9 C10 O2 -163.0(3) . . . . ?
N2 C3 C4 Na1 106.2(5) . . . 2_676 ?
N2 C3 C4 O3 21.9(3) . . . . ?
N2 C3 C4 O4 -161.9(2) . . . . ?
N2 C5 C6 N3 46.9(3) . . . . ?
N3 C7 C8 N1 44.0(3) . . . . ?
N3 C11 C12 O5 -155.9(2) . . . . ?
N3 C11 C12 N4 26.1(3) . . . . ?
N4 C13 C14 C15 -177.4(2) . . . . ?
N4 C13 C18 C17 178.7(2) . . . . ?
C1 N1 C8 C7 -132.9(3) . . . . ?
C1 N1 C9 C10 70.7(3) . . . . ?
C2 N2 C3 C4 -156.3(2) . . . . ?
C2 N2 C5 C6 68.8(3) . . . . ?
C3 N2 C2 C1 101.0(3) . . . . ?
C3 N2 C5 C6 -163.6(2) . . . . ?
C5 N2 C2 C1 -133.2(2) . . . . ?
C5 N2 C3 C4 76.6(3) . . . . ?
C6 N3 C7 C8 72.2(3) . . . . ?
C6 N3 C11 C12 -164.1(2) . . . . ?
C7 N3 C6 C5 -133.0(3) . . . . ?
C7 N3 C11 C12 69.6(3) . . . . ?
C8 N1 C1 C2 70.3(3) . . . . ?
C8 N1 C9 C10 -161.3(2) . . . . ?
C9 N1 C1 C2 -160.8(2) . . . . ?
C9 N1 C8 C7 99.4(3) . . . . ?
C11 N3 C6 C5 101.2(3) . . . . ?
C11 N3 C7 C8 -160.4(2) . . . . ?
C12 N4 C13 C14 -134.5(3) . . . . ?
C12 N4 C13 C18 47.9(3) . . . . ?
C13 N4 C12 O5 6.5(4) . . . . ?
C13 N4 C12 C11 -175.8(2) . . . . ?
C13 C14 C15 C16 -1.3(4) . . . . ?
C14 C13 C18 C17 1.0(4) . . . . ?
C14 C15 C16 S1 -178.7(2) . . . . ?
C14 C15 C16 C17 1.1(4) . . . . ?
C15 C16 C17 C18 0.2(4) . . . . ?
C16 C17 C18 C13 -1.3(4) . . . . ?
C18 C13 C14 C15 0.3(4) . . . . ?
